data_2225682
loop_
_publ_author_name
'Zhang, Mei-Lin'
'Yang, Jie'

_publ_section_title
;
 <i>N</i>-[Bis(4-fluorophenyl)methylene]aniline
;
_journal_coeditor_code RZ2421
_journal_issue 4
_journal_name_full 'Acta Crystallographica Section E'
_journal_page_first o727
_journal_paper_doi 10.1107/S1600536810007099
_journal_volume 66
_journal_year 2010
_chemical_formula_iupac 'C19 H13 F2 N'
_chemical_formula_moiety 'C19 H13 F2 N'
_chemical_formula_sum 'C19 H13 F2 N'
_chemical_formula_weight 293.30
_chemical_name_systematic
;
<i>N</i>-[Bis(4-fluorophenyl)methylene]aniline
;
_space_group_IT_number 61
_symmetry_cell_setting orthorhombic
_symmetry_space_group_name_Hall '-P 2ac 2ab'
_symmetry_space_group_name_H-M 'P b c a'
_atom_sites_solution_hydrogens geom
_atom_sites_solution_primary direct
_atom_sites_solution_secondary difmap
_cell_angle_alpha 90.00
_cell_angle_beta 90.00
_cell_angle_gamma 90.00
_cell_formula_units_Z 8
_cell_length_a 18.104(6)
_cell_length_b 8.612(3)
_cell_length_c 18.985(6)
_cell_measurement_reflns_used 1417
_cell_measurement_temperature 293(2)
_cell_measurement_theta_max 24.10
_cell_measurement_theta_min 2.36
_cell_volume 2960.0(17)
_computing_cell_refinement 'SAINT (Bruker, 1996)'
_computing_data_collection 'SMART (Bruker, 1996)'
_computing_data_reduction 'SAINT (Bruker, 1996)'
_computing_molecular_graphics 'SHELXTL (Sheldrick, 2008)'
_computing_publication_material 'SHELXTL (Sheldrick, 2008)'
_computing_structure_refinement 'SHELXL97 (Sheldrick, 2008)'
_computing_structure_solution 'SHELXS97 (Sheldrick, 2008)'
_diffrn_ambient_temperature 293(2)
_diffrn_measured_fraction_theta_full 0.994
_diffrn_measured_fraction_theta_max 0.994
_diffrn_measurement_device_type 'Bruker APEX CCD area-detector'
_diffrn_measurement_method 'phi and omega scans'
_diffrn_radiation_monochromator graphite
_diffrn_radiation_source 'fine-focus sealed tube'
_diffrn_radiation_type MoK\a
_diffrn_radiation_wavelength 0.71073
_diffrn_reflns_av_R_equivalents 0.0222
_diffrn_reflns_av_sigmaI/netI 0.0153
_diffrn_reflns_limit_h_max 21
_diffrn_reflns_limit_h_min -16
_diffrn_reflns_limit_k_max 10
_diffrn_reflns_limit_k_min -10
_diffrn_reflns_limit_l_max 22
_diffrn_reflns_limit_l_min -20
_diffrn_reflns_number 13881
_diffrn_reflns_theta_full 25.06
_diffrn_reflns_theta_max 25.06
_diffrn_reflns_theta_min 2.15
_exptl_absorpt_coefficient_mu 0.094
_exptl_absorpt_correction_T_max 0.9897
_exptl_absorpt_correction_T_min 0.9632
_exptl_absorpt_correction_type multi-scan
_exptl_absorpt_process_details '(SADABS; Bruker, 1996)'
_exptl_crystal_colour yellow
_exptl_crystal_density_diffrn 1.316
_exptl_crystal_density_method 'not measured'
_exptl_crystal_description plate
_exptl_crystal_F_000 1216
_exptl_crystal_size_max 0.40
_exptl_crystal_size_mid 0.27
_exptl_crystal_size_min 0.11
_refine_diff_density_max 0.148
_refine_diff_density_min -0.168
_refine_ls_extinction_coef 0.0017(5)
_refine_ls_extinction_expression Fc^*^=kFc[1+0.001xFc^2^\l^3^/sin(2\q)]^-1/4^
_refine_ls_extinction_method 'SHELXL97 (Sheldrick, 2008)'
_refine_ls_goodness_of_fit_ref 0.982
_refine_ls_hydrogen_treatment constr
_refine_ls_matrix_type full
_refine_ls_number_parameters 200
_refine_ls_number_reflns 2612
_refine_ls_number_restraints 0
_refine_ls_restrained_S_all 0.982
_refine_ls_R_factor_all 0.0477
_refine_ls_R_factor_gt 0.0354
_refine_ls_shift/su_max 0.000
_refine_ls_shift/su_mean 0.000
_refine_ls_structure_factor_coef Fsqd
_refine_ls_weighting_details 'calc w=1/[\s^2^(Fo^2^)+(0.0728P)^2^+0.3185P] where P=(Fo^2^+2Fc^2^)/3'
_refine_ls_weighting_scheme calc
_refine_ls_wR_factor_gt 0.1024
_refine_ls_wR_factor_ref 0.1154
_reflns_number_gt 2060
_reflns_number_total 2612
_reflns_threshold_expression I>2sigma(I)
_cod_data_source_file rz2421.cif
_cod_data_source_block I
_cod_depositor_comments
;
The following automatic conversions were performed:
'_symmetry_cell_setting' value 'Orthorhombic' changed to 'orthorhombic'
according to '/home/saulius/struct/CIF-dictionaries/cif_core.dic'
dictionary named 'cif_core.dic' version 2.4.1 from 2010-06-29.

Automatic conversion script
Id: cif_fix_enum 1527 2010-12-29 10:47:43Z saulius 
;
_cod_database_code 2225682
_cod_database_fobs_code 2225682

loop_
_symmetry_equiv_pos_as_xyz
'x, y, z'
'-x+1/2, -y, z+1/2'
'-x, y+1/2, -z+1/2'
'x+1/2, -y+1/2, -z'
'-x, -y, -z'
'x-1/2, y, -z-1/2'
'x, -y-1/2, z-1/2'
'-x-1/2, y-1/2, z'

loop_
_atom_site_type_symbol
_atom_site_label
_atom_site_fract_x
_atom_site_fract_y
_atom_site_fract_z
_atom_site_U_iso_or_equiv
_atom_site_adp_type
_atom_site_calc_flag
_atom_site_refinement_flags
_atom_site_occupancy
_atom_site_disorder_assembly
_atom_site_disorder_group
C C1 0.20644(7) 0.24801(15) 0.27677(8) 0.0490(3) Uani d . 1 . .
C C2 0.26143(8) 0.25396(15) 0.33496(8) 0.0505(4) Uani d . 1 . .
C C3 0.33329(8) 0.20396(17) 0.32292(9) 0.0591(4) Uani d . 1 . .
H H3 0.3463 0.1672 0.2786 0.071 Uiso calc R 1 . .
C C4 0.38557(10) 0.20799(19) 0.37563(10) 0.0676(5) Uani d . 1 . .
H H4 0.4335 0.1733 0.3675 0.081 Uiso calc R 1 . .
C C5 0.36536(9) 0.2642(2) 0.44019(9) 0.0645(4) Uani d . 1 . .
C C6 0.29542(9) 0.3134(2) 0.45459(9) 0.0683(5) Uani d . 1 . .
H H6 0.2831 0.3498 0.4992 0.082 Uiso calc R 1 . .
C C7 0.24335(9) 0.30831(19) 0.40158(8) 0.0608(4) Uani d . 1 . .
H H7 0.1954 0.3418 0.4106 0.073 Uiso calc R 1 . .
C C8 0.12682(7) 0.23425(15) 0.29640(7) 0.0463(3) Uani d . 1 . .
C C9 0.07420(8) 0.33442(17) 0.26868(8) 0.0538(4) Uani d . 1 . .
H H9 0.0887 0.4115 0.2373 0.065 Uiso calc R 1 . .
C C10 0.00099(8) 0.32128(18) 0.28699(8) 0.0576(4) Uani d . 1 . .
H H10 -0.0340 0.3894 0.2688 0.069 Uiso calc R 1 . .
C C11 -0.01927(8) 0.20545(17) 0.33273(8) 0.0527(4) Uani d . 1 . .
C C12 0.03040(8) 0.10401(17) 0.36102(8) 0.0559(4) Uani d . 1 . .
H H12 0.0151 0.0259 0.3916 0.067 Uiso calc R 1 . .
C C13 0.10393(8) 0.12022(16) 0.34313(8) 0.0533(4) Uani d . 1 . .
H H13 0.1387 0.0535 0.3628 0.064 Uiso calc R 1 . .
C C14 0.18353(8) 0.22899(17) 0.15481(8) 0.0531(4) Uani d . 1 . .
C C15 0.16862(9) 0.35005(19) 0.10865(8) 0.0634(4) Uani d . 1 . .
H H15 0.1886 0.4479 0.1168 0.076 Uiso calc R 1 . .
C C16 0.12419(10) 0.3250(2) 0.05081(9) 0.0710(5) Uani d . 1 . .
H H16 0.1133 0.4069 0.0207 0.085 Uiso calc R 1 . .
C C17 0.09587(10) 0.1799(2) 0.03724(9) 0.0722(5) Uani d . 1 . .
H H17 0.0659 0.1638 -0.0018 0.087 Uiso calc R 1 . .
C C18 0.11214(10) 0.0590(2) 0.08170(9) 0.0725(5) Uani d . 1 . .
H H18 0.0936 -0.0395 0.0722 0.087 Uiso calc R 1 . .
C C19 0.15577(9) 0.08234(19) 0.14032(9) 0.0640(4) Uani d . 1 . .
H H19 0.1666 -0.0003 0.1701 0.077 Uiso calc R 1 . .
F F1 0.41742(6) 0.27364(14) 0.49157(6) 0.0917(4) Uani d . 1 . .
F F2 -0.09151(5) 0.19054(12) 0.34959(5) 0.0732(3) Uani d . 1 . .
N N1 0.23085(7) 0.25324(14) 0.21332(7) 0.0575(3) Uani d . 1 . .

loop_
_atom_site_aniso_label
_atom_site_aniso_U_11
_atom_site_aniso_U_22
_atom_site_aniso_U_33
_atom_site_aniso_U_12
_atom_site_aniso_U_13
_atom_site_aniso_U_23
C1 0.0464(8) 0.0492(7) 0.0515(9) -0.0010(6) 0.0039(6) 0.0047(6)
C2 0.0473(8) 0.0524(7) 0.0519(9) -0.0050(6) 0.0023(6) 0.0062(6)
C3 0.0527(9) 0.0633(9) 0.0614(10) 0.0036(7) 0.0011(7) 0.0018(7)
C4 0.0535(9) 0.0703(10) 0.0790(13) 0.0052(7) -0.0069(9) 0.0084(8)
C5 0.0616(10) 0.0718(10) 0.0601(11) -0.0123(8) -0.0132(8) 0.0184(8)
C6 0.0669(11) 0.0877(11) 0.0504(9) -0.0179(8) 0.0009(8) 0.0038(8)
C7 0.0505(8) 0.0762(10) 0.0556(9) -0.0082(7) 0.0055(7) 0.0003(8)
C8 0.0459(7) 0.0475(7) 0.0455(8) -0.0007(6) 0.0010(6) -0.0008(6)
C9 0.0568(9) 0.0515(8) 0.0531(9) 0.0033(6) 0.0037(7) 0.0069(6)
C10 0.0509(8) 0.0627(8) 0.0591(9) 0.0107(7) 0.0008(7) 0.0027(7)
C11 0.0418(7) 0.0652(9) 0.0513(9) -0.0038(6) 0.0033(6) -0.0098(7)
C12 0.0544(8) 0.0589(8) 0.0543(9) -0.0093(7) 0.0028(7) 0.0064(7)
C13 0.0484(8) 0.0543(8) 0.0570(9) 0.0006(6) -0.0013(7) 0.0088(7)
C14 0.0452(7) 0.0679(9) 0.0463(8) 0.0012(6) 0.0099(6) 0.0013(7)
C15 0.0685(10) 0.0643(9) 0.0574(10) -0.0017(7) 0.0046(8) 0.0061(8)
C16 0.0723(11) 0.0837(12) 0.0571(10) 0.0078(9) 0.0012(9) 0.0122(9)
C17 0.0640(10) 0.0992(13) 0.0534(10) -0.0021(9) 0.0007(8) -0.0032(9)
C18 0.0776(11) 0.0758(11) 0.0640(11) -0.0118(9) 0.0051(9) -0.0085(9)
C19 0.0695(10) 0.0636(9) 0.0589(10) 0.0008(8) 0.0060(8) 0.0047(7)
F1 0.0796(7) 0.1177(9) 0.0777(8) -0.0138(6) -0.0290(6) 0.0189(6)
F2 0.0456(5) 0.0960(7) 0.0778(7) -0.0052(4) 0.0076(4) -0.0007(5)
N1 0.0497(7) 0.0713(8) 0.0514(8) -0.0028(6) 0.0052(6) 0.0058(6)

loop_
_atom_type_symbol
_atom_type_description
_atom_type_scat_dispersion_real
_atom_type_scat_dispersion_imag
_atom_type_scat_source
C C 0.0033 0.0016 'International Tables Vol C Tables 4.2.6.8 and 6.1.1.4'
H H 0.0000 0.0000 'International Tables Vol C Tables 4.2.6.8 and 6.1.1.4'
N N 0.0061 0.0033 'International Tables Vol C Tables 4.2.6.8 and 6.1.1.4'
F F 0.0171 0.0103 'International Tables Vol C Tables 4.2.6.8 and 6.1.1.4'

loop_
_geom_angle_atom_site_label_1
_geom_angle_atom_site_label_2
_geom_angle_atom_site_label_3
_geom_angle_site_symmetry_1
_geom_angle_site_symmetry_3
_geom_angle
_geom_angle_publ_flag
N1 C1 C2 . . 117.71(13) ?
N1 C1 C8 . . 124.69(13) ?
C2 C1 C8 . . 117.59(12) ?
C7 C2 C3 . . 118.38(15) ?
C7 C2 C1 . . 122.04(14) ?
C3 C2 C1 . . 119.58(14) ?
C4 C3 C2 . . 121.07(16) ?
C4 C3 H3 . . 119.5 ?
C2 C3 H3 . . 119.5 ?
C5 C4 C3 . . 118.42(16) ?
C5 C4 H4 . . 120.8 ?
C3 C4 H4 . . 120.8 ?
F1 C5 C6 . . 118.79(17) ?
F1 C5 C4 . . 118.62(16) ?
C6 C5 C4 . . 122.58(16) ?
C5 C6 C7 . . 118.58(17) ?
C5 C6 H6 . . 120.7 ?
C7 C6 H6 . . 120.7 ?
C6 C7 C2 . . 120.97(16) ?
C6 C7 H7 . . 119.5 ?
C2 C7 H7 . . 119.5 ?
C13 C8 C9 . . 118.51(13) ?
C13 C8 C1 . . 120.28(12) ?
C9 C8 C1 . . 121.21(13) ?
C10 C9 C8 . . 120.95(14) ?
C10 C9 H9 . . 119.5 ?
C8 C9 H9 . . 119.5 ?
C9 C10 C11 . . 118.51(13) ?
C9 C10 H10 . . 120.7 ?
C11 C10 H10 . . 120.7 ?
F2 C11 C12 . . 118.91(14) ?
F2 C11 C10 . . 118.50(13) ?
C12 C11 C10 . . 122.59(14) ?
C11 C12 C13 . . 118.29(14) ?
C11 C12 H12 . . 120.9 ?
C13 C12 H12 . . 120.9 ?
C12 C13 C8 . . 121.13(13) ?
C12 C13 H13 . . 119.4 ?
C8 C13 H13 . . 119.4 ?
C15 C14 C19 . . 119.22(15) ?
C15 C14 N1 . . 120.08(14) ?
C19 C14 N1 . . 120.55(14) ?
C16 C15 C14 . . 119.91(16) ?
C16 C15 H15 . . 120.0 ?
C14 C15 H15 . . 120.0 ?
C17 C16 C15 . . 120.63(17) ?
C17 C16 H16 . . 119.7 ?
C15 C16 H16 . . 119.7 ?
C16 C17 C18 . . 119.62(17) ?
C16 C17 H17 . . 120.2 ?
C18 C17 H17 . . 120.2 ?
C19 C18 C17 . . 120.55(17) ?
C19 C18 H18 . . 119.7 ?
C17 C18 H18 . . 119.7 ?
C18 C19 C14 . . 120.02(16) ?
C18 C19 H19 . . 120.0 ?
C14 C19 H19 . . 120.0 ?
C1 N1 C14 . . 121.45(12) ?

loop_
_geom_bond_atom_site_label_1
_geom_bond_atom_site_label_2
_geom_bond_site_symmetry_2
_geom_bond_distance
_geom_bond_publ_flag
C1 N1 . 1.2839(19) ?
C1 C2 . 1.488(2) ?
C1 C8 . 1.494(2) ?
C2 C7 . 1.388(2) ?
C2 C3 . 1.389(2) ?
C3 C4 . 1.378(2) ?
C3 H3 . 0.9300 ?
C4 C5 . 1.368(3) ?
C4 H4 . 0.9300 ?
C5 F1 . 1.3589(19) ?
C5 C6 . 1.363(3) ?
C6 C7 . 1.380(2) ?
C6 H6 . 0.9300 ?
C7 H7 . 0.9300 ?
C8 C13 . 1.3868(19) ?
C8 C9 . 1.389(2) ?
C9 C10 . 1.375(2) ?
C9 H9 . 0.9300 ?
C10 C11 . 1.372(2) ?
C10 H10 . 0.9300 ?
C11 F2 . 1.3527(17) ?
C11 C12 . 1.364(2) ?
C12 C13 . 1.381(2) ?
C12 H12 . 0.9300 ?
C13 H13 . 0.9300 ?
C14 C15 . 1.388(2) ?
C14 C19 . 1.387(2) ?
C14 N1 . 1.418(2) ?
C15 C16 . 1.378(2) ?
C15 H15 . 0.9300 ?
C16 C17 . 1.375(3) ?
C16 H16 . 0.9300 ?
C17 C18 . 1.373(3) ?
C17 H17 . 0.9300 ?
C18 C19 . 1.379(2) ?
C18 H18 . 0.9300 ?
C19 H19 . 0.9300 ?

loop_
_geom_hbond_atom_site_label_D
_geom_hbond_atom_site_label_H
_geom_hbond_atom_site_label_A
_geom_hbond_site_symmetry_A
_geom_hbond_distance_DH
_geom_hbond_distance_HA
_geom_hbond_distance_DA
_geom_hbond_angle_DHA
C18 H18 F1 2_554 0.93 2.54 3.379(2) 150

loop_
_cod_related_entry_id
_cod_related_entry_database
_cod_related_entry_code
1 ChemSpider 1731758
